data_4103243
loop_
_publ_author_name
'Jonathan L. Sessler'
'Jiajia Cai'
'Han-Yuan Gong'
'Xiaoping Yang'
'Jonathan F. Arambula'
'Benjamin P. Hay'

_publ_section_title
;
 A Pyrrolyl-Based Triazolophane: A Macrocyclic Receptor With CH and NH
 Donor Groups That Exhibits a Preference for Pyrophosphate Anions
;
_journal_name_full 'Journal of the American Chemical Society'
_journal_page_first 14058
_journal_page_last 14060
_journal_paper_doi 10.1021/ja107098r
_journal_volume 132
_journal_year 2010
_chemical_formula_moiety 'C50 H52 N16, 3(C16 H36 N), O7 P2, 3(O)'
_chemical_formula_sum 'C98 H160 N19 O10 P2'
_chemical_formula_weight 1826.39
_chemical_name_systematic
; 
 ? 
;
_space_group_IT_number 14
_symmetry_cell_setting monoclinic
_symmetry_space_group_name_Hall '-P 2ybc'
_symmetry_space_group_name_H-M 'P 1 21/c 1'
_atom_sites_solution_hydrogens geom
_atom_sites_solution_primary direct
_atom_sites_solution_secondary difmap
_audit_creation_method SHELXL-97
_cell_angle_alpha 90.00
_cell_angle_beta 131.52(3)
_cell_angle_gamma 90.00
_cell_formula_units_Z 4
_cell_length_a 17.507(4)
_cell_length_b 39.237(8)
_cell_length_c 24.684(5)
_cell_measurement_reflns_used 33540
_cell_measurement_temperature 113(1)
_cell_measurement_theta_max 31.1049
_cell_measurement_theta_min 1.2180
_cell_volume 12695(8)
_computing_cell_refinement 'Collect software, Nonius B.V. 1998'
_computing_data_collection 'Collect software, Nonius B.V. 1998'
_computing_data_reduction
;
DENZO and Scalepack (Otwinoski and Minor, 1997)
;
_computing_molecular_graphics 'XP SHELXTL/PC, Siemens Analytical'
_computing_structure_refinement 'XL SHELXTL/PC, Siemens Analytical'
_computing_structure_solution
;

SIR97 - Altomare A., Burla M.C., Camalli M., Cascarano G.L., Giacovazzo C., 
Guagliardi A., Moliterni A.G.G., Polidori G.,Spagna R.
;
_diffrn_ambient_temperature 113(1)
_diffrn_detector_area_resol_mean 28.5714
_diffrn_measured_fraction_theta_full 0.961
_diffrn_measured_fraction_theta_max 0.961
_diffrn_measurement_device_type 'Saturn724+ (2x2 bin mode)'
_diffrn_measurement_method dtprofit.ref
_diffrn_radiation_monochromator 'Graphite Monochromator'
_diffrn_radiation_source 'Sealed tube'
_diffrn_radiation_type MoK\a
_diffrn_radiation_wavelength 0.710747
_diffrn_reflns_av_R_equivalents 0.0829
_diffrn_reflns_av_sigmaI/netI 0.0850
_diffrn_reflns_limit_h_max 20
_diffrn_reflns_limit_h_min -20
_diffrn_reflns_limit_k_max 46
_diffrn_reflns_limit_k_min -45
_diffrn_reflns_limit_l_max 29
_diffrn_reflns_limit_l_min -29
_diffrn_reflns_number 89512
_diffrn_reflns_theta_full 25.00
_diffrn_reflns_theta_max 25.00
_diffrn_reflns_theta_min 1.22
_exptl_absorpt_coefficient_mu 0.086
_exptl_absorpt_correction_T_max 1.0000
_exptl_absorpt_correction_T_min 0.6928
_exptl_absorpt_correction_type multi-scan
_exptl_absorpt_process_details 'DENZO and Scalepack (Otwinoski and Minor, 1997)'
_exptl_crystal_colour Yellow
_exptl_crystal_density_diffrn 0.956
_exptl_crystal_density_method 'not measured'
_exptl_crystal_description Prism
_exptl_crystal_F_000 3964
_exptl_crystal_size_max 0.37
_exptl_crystal_size_mid 0.11
_exptl_crystal_size_min 0.02
_refine_diff_density_max 0.720
_refine_diff_density_min -0.369
_refine_diff_density_rms 0.071
_refine_ls_extinction_coef 0.00045(18)
_refine_ls_extinction_expression Fc^*^=kFc[1+0.001xFc^2^\l^3^/sin(2\q)]^-1/4^
_refine_ls_extinction_method SHELXL
_refine_ls_goodness_of_fit_ref 0.973
_refine_ls_hydrogen_treatment constr
_refine_ls_matrix_type full
_refine_ls_number_parameters 1163
_refine_ls_number_reflns 21480
_refine_ls_number_restraints 779
_refine_ls_restrained_S_all 1.003
_refine_ls_R_factor_all 0.1368
_refine_ls_R_factor_gt 0.0979
_refine_ls_shift/su_max 0.000
_refine_ls_shift/su_mean 0.000
_refine_ls_structure_factor_coef Fsqd
_refine_ls_weighting_details 'calc w=1/[\s^2^(Fo^2^)+(0.1842P)^2^+0.0000P] where P=(Fo^2^+2Fc^2^)/3'
_refine_ls_weighting_scheme calc
_refine_ls_wR_factor_gt 0.2669
_refine_ls_wR_factor_ref 0.2973
_reflns_number_gt 12530
_reflns_number_total 21480
_reflns_threshold_expression >2sigma(I)
_cod_data_source_file ja107098r_si_002.cif
_cod_data_source_block complex-1
_cod_original_cell_volume 12694(4)
_cod_database_code 4103243

loop_
_symmetry_equiv_pos_as_xyz
'x, y, z'
'-x, y+1/2, -z+1/2'
'-x, -y, -z'
'x, -y-1/2, z-1/2'

loop_
_atom_site_label
_atom_site_type_symbol
_atom_site_fract_x
_atom_site_fract_y
_atom_site_fract_z
_atom_site_U_iso_or_equiv
_atom_site_adp_type
_atom_site_occupancy
_atom_site_symmetry_multiplicity
_atom_site_calc_flag
_atom_site_refinement_flags
P1 P 0.27694(9) 0.65269(3) 0.34425(6) 0.0567(3) Uani 1 1 d U
P2 P 0.43718(8) 0.66693(3) 0.50033(5) 0.0474(3) Uani 1 1 d U
O1 O 0.1828(2) 0.67405(8) 0.30734(17) 0.0742(10) Uani 1 1 d U
O2 O 0.3565(3) 0.66872(12) 0.34456(19) 0.0955(13) Uani 1 1 d U
O3 O 0.2547(2) 0.61586(8) 0.32166(15) 0.0601(8) Uani 1 1 d U
O4 O 0.4761(2) 0.68939(7) 0.47035(15) 0.0554(7) Uani 1 1 d U
O5 O 0.4165(2) 0.68917(7) 0.53863(14) 0.0519(7) Uani 1 1 d U
O6 O 0.5064(2) 0.63710(8) 0.54327(15) 0.0581(7) Uani 1 1 d U
O7 O 0.33038(19) 0.65229(7) 0.42935(13) 0.0442(6) Uani 1 1 d U
N1 N 0.2019(2) 0.77753(7) 0.25390(16) 0.0384(7) Uani 1 1 d U
N2 N 0.1324(3) 0.79492(8) 0.19115(17) 0.0468(8) Uani 1 1 d U
N3 N 0.0603(3) 0.77327(8) 0.14285(18) 0.0473(8) Uani 1 1 d U
N4 N 0.0321(2) 0.68103(8) 0.16006(17) 0.0438(7) Uani 1 1 d U
H4B H 0.0815 0.6754 0.2044 0.053 Uiso 1 1 calc R
N5 N 0.1297(3) 0.59784(8) 0.17947(18) 0.0490(8) Uani 1 1 d U
H5B H 0.1600 0.6062 0.2216 0.059 Uiso 1 1 calc R
N6 N 0.3099(4) 0.54088(14) 0.1988(3) 0.1045(19) Uani 1 1 d U
N7 N 0.4092(4) 0.53617(14) 0.2505(3) 0.1007(17) Uani 1 1 d U
N8 N 0.4443(3) 0.56019(10) 0.2989(2) 0.0695(11) Uani 1 1 d U
N9 N 0.7335(3) 0.58399(9) 0.5538(2) 0.0621(10) Uani 1 1 d U
N10 N 0.8369(3) 0.58024(10) 0.6133(3) 0.0661(11) Uani 1 1 d U
N11 N 0.8543(3) 0.59219(10) 0.6700(3) 0.0695(11) Uani 1 1 d U
N12 N 0.6832(3) 0.63241(10) 0.6888(2) 0.0625(10) Uani 1 1 d U
H12A H 0.6255 0.6361 0.6461 0.075 Uiso 1 1 calc R
N13 N 0.5766(3) 0.71212(11) 0.67519(18) 0.0585(9) Uani 1 1 d U
H13A H 0.5373 0.7012 0.6349 0.070 Uiso 1 1 calc R
N14 N 0.5268(3) 0.80212(10) 0.6254(2) 0.0582(9) Uani 1 1 d U
N15 N 0.4778(3) 0.81784(10) 0.5625(2) 0.0574(9) Uani 1 1 d U
N16 N 0.4592(2) 0.79368(9) 0.51577(18) 0.0477(8) Uani 1 1 d U
N17 N 0.3913(2) 0.70982(8) 0.21888(17) 0.0422(7) Uani 1 1 d U
N18 N 0.8503(4) 0.48910(12) 0.6918(3) 0.1014(18) Uani 1 1 d U
N19 N -0.0865(3) 0.77997(9) 0.2459(2) 0.0576(9) Uani 1 1 d U
C1 C 0.3942(3) 0.84630(10) 0.3647(2) 0.0484(9) Uani 1 1 d U
C2 C 0.4378(3) 0.83444(10) 0.4332(2) 0.0488(9) Uani 1 1 d U
H2C H 0.4879 0.8475 0.4736 0.059 Uiso 1 1 calc R
C3 C 0.4090(3) 0.80412(10) 0.4428(2) 0.0455(9) Uani 1 1 d U
C4 C 0.3324(3) 0.78413(10) 0.3848(2) 0.0450(9) Uani 1 1 d U
H4C H 0.3126 0.7637 0.3915 0.054 Uiso 1 1 calc R
C5 C 0.2870(3) 0.79592(9) 0.3167(2) 0.0425(8) Uani 1 1 d U
C6 C 0.3180(3) 0.82585(10) 0.3063(2) 0.0469(9) Uani 1 1 d U
H6B H 0.2874 0.8324 0.2596 0.056 Uiso 1 1 calc R
C7 C 0.4956(3) 0.76299(10) 0.5486(2) 0.0450(9) Uani 1 1 d U
H7A H 0.4915 0.7425 0.5280 0.054 Uiso 1 1 calc R
C8 C 0.5399(3) 0.76873(11) 0.6193(2) 0.0500(10) Uani 1 1 d U
C9 C 0.5928(3) 0.74618(12) 0.6813(2) 0.0526(10) Uani 1 1 d U
C10 C 0.6604(3) 0.75421(13) 0.7541(2) 0.0573(11) Uani 1 1 d U
H10B H 0.6858 0.7758 0.7740 0.069 Uiso 1 1 calc R
C11 C 0.6840(3) 0.72363(13) 0.7928(2) 0.0612(11) Uani 1 1 d U
H11B H 0.7267 0.7215 0.8428 0.073 Uiso 1 1 calc R
C12 C 0.6316(3) 0.69734(13) 0.7423(2) 0.0599(11) Uani 1 1 d U
C13 C 0.6314(4) 0.66020(13) 0.7539(2) 0.0618(12) Uani 1 1 d U
C14 C 0.6641(5) 0.65490(16) 0.8290(3) 0.0837(16) Uani 1 1 d U
H14B H 0.7311 0.6642 0.8659 0.126 Uiso 1 1 calc R
H14C H 0.6650 0.6310 0.8375 0.126 Uiso 1 1 calc R
H14D H 0.6166 0.6662 0.8302 0.126 Uiso 1 1 calc R
C15 C 0.5224(4) 0.64473(14) 0.6965(3) 0.0686(13) Uani 1 1 d U
H15B H 0.4997 0.6474 0.6491 0.103 Uiso 1 1 calc R
H15C H 0.4762 0.6563 0.6987 0.103 Uiso 1 1 calc R
H15D H 0.5242 0.6209 0.7063 0.103 Uiso 1 1 calc R
C16 C 0.7057(3) 0.64190(13) 0.7524(2) 0.0629(12) Uani 1 1 d U
C17 C 0.8032(4) 0.63241(13) 0.8082(3) 0.0706(14) Uani 1 1 d U
H17A H 0.8389 0.6357 0.8571 0.085 Uiso 1 1 calc R
C18 C 0.8404(4) 0.61680(13) 0.7790(3) 0.0751(16) Uani 1 1 d U
H18A H 0.9058 0.6079 0.8058 0.090 Uiso 1 1 calc R
C19 C 0.7642(3) 0.61652(12) 0.7025(3) 0.0617(12) Uani 1 1 d U
C20 C 0.7660(3) 0.60362(10) 0.6501(3) 0.0582(12) Uani 1 1 d U
C21 C 0.6878(3) 0.59850(12) 0.5761(3) 0.0619(12) Uani 1 1 d U
H21A H 0.6191 0.6038 0.5479 0.074 Uiso 1 1 calc R
C22 C 0.6929(3) 0.57123(11) 0.4861(3) 0.0584(11) Uani 1 1 d U
C23 C 0.7569(4) 0.55717(15) 0.4792(3) 0.0789(15) Uani 1 1 d U
H23A H 0.8267 0.5575 0.5187 0.095 Uiso 1 1 calc R
C24 C 0.7212(4) 0.54232(15) 0.4152(3) 0.0792(15) Uani 1 1 d U
C25 C 0.6144(4) 0.54404(13) 0.3534(3) 0.0721(13) Uani 1 1 d U
H25A H 0.5882 0.5350 0.3092 0.087 Uiso 1 1 calc R
C26 C 0.5511(3) 0.55954(11) 0.3610(3) 0.0668(13) Uani 1 1 d U
C27 C 0.5876(3) 0.57349(11) 0.4263(3) 0.0607(11) Uani 1 1 d U
H27A H 0.5438 0.5840 0.4302 0.073 Uiso 1 1 calc R
C28 C 0.3663(3) 0.57918(11) 0.2797(2) 0.0525(10) Uani 1 1 d U
H28A H 0.3700 0.5965 0.3071 0.063 Uiso 1 1 calc R
C29 C 0.2811(3) 0.56894(12) 0.2134(3) 0.0650(12) Uani 1 1 d U
C30 C 0.1743(3) 0.57915(10) 0.1613(3) 0.0579(11) Uani 1 1 d U
C31 C 0.1017(4) 0.57014(12) 0.0892(2) 0.0660(13) Uani 1 1 d U
H31A H 0.1120 0.5572 0.0629 0.079 Uiso 1 1 calc R
C32 C 0.0089(4) 0.58437(12) 0.0634(3) 0.0642(12) Uani 1 1 d U
H32A H -0.0537 0.5825 0.0165 0.077 Uiso 1 1 calc R
C33 C 0.0265(3) 0.60135(10) 0.1189(2) 0.0482(9) Uani 1 1 d U
C34 C -0.0455(3) 0.62178(10) 0.1207(2) 0.0475(9) Uani 1 1 d U
C35 C -0.0222(3) 0.61660(10) 0.1918(2) 0.0525(10) Uani 1 1 d U
H35A H 0.0458 0.6243 0.2313 0.079 Uiso 1 1 calc R
H35B H -0.0278 0.5928 0.1979 0.079 Uiso 1 1 calc R
H35C H -0.0699 0.6294 0.1907 0.079 Uiso 1 1 calc R
C36 C -0.1562(3) 0.60888(11) 0.0592(2) 0.0572(11) Uani 1 1 d U
H36A H -0.1604 0.5852 0.0665 0.086 Uiso 1 1 calc R
H36B H -0.1741 0.6119 0.0134 0.086 Uiso 1 1 calc R
H36C H -0.2025 0.6216 0.0598 0.086 Uiso 1 1 calc R
C37 C -0.0428(3) 0.65954(9) 0.1068(2) 0.0419(8) Uani 1 1 d U
C38 C -0.1070(3) 0.67834(10) 0.0440(2) 0.0423(8) Uani 1 1 d U
H38A H -0.1645 0.6702 -0.0010 0.051 Uiso 1 1 calc R
C39 C -0.0701(3) 0.71179(10) 0.0599(2) 0.0433(9) Uani 1 1 d U
H39A H -0.0990 0.7299 0.0276 0.052 Uiso 1 1 calc R
C40 C 0.0164(3) 0.71307(10) 0.1318(2) 0.0431(9) Uani 1 1 d U
C41 C 0.0844(3) 0.74162(9) 0.17515(19) 0.0384(8) Uani 1 1 d U
C42 C 0.1744(3) 0.74451(10) 0.2461(2) 0.0414(8) Uani 1 1 d U
H42A H 0.2087 0.7274 0.2810 0.050 Uiso 1 1 calc R
C43 C 0.4295(4) 0.87921(11) 0.3557(3) 0.0585(11) Uani 1 1 d U
C44 C 0.3927(6) 0.90895(17) 0.3723(5) 0.120(2) Uani 1 1 d U
H44A H 0.3195 0.9089 0.3391 0.179 Uiso 1 1 calc R
H44B H 0.4159 0.9299 0.3673 0.179 Uiso 1 1 calc R
H44C H 0.4193 0.9069 0.4209 0.179 Uiso 1 1 calc R
C45 C 0.5493(5) 0.88072(17) 0.4115(4) 0.0935(18) Uani 1 1 d U
H45A H 0.5755 0.8621 0.4027 0.140 Uiso 1 1 calc R
H45B H 0.5745 0.8791 0.4597 0.140 Uiso 1 1 calc R
H45C H 0.5711 0.9019 0.4060 0.140 Uiso 1 1 calc R
C46 C 0.3987(6) 0.88276(17) 0.2834(3) 0.108(2) Uani 1 1 d U
H46A H 0.3257 0.8820 0.2464 0.162 Uiso 1 1 calc R
H46B H 0.4277 0.8645 0.2763 0.162 Uiso 1 1 calc R
H46C H 0.4230 0.9041 0.2809 0.162 Uiso 1 1 calc R
C47 C 0.7935(4) 0.52699(19) 0.4072(3) 0.0914(18) Uani 1 1 d U
C48 C 0.8588(8) 0.5538(3) 0.4130(6) 0.154(3) Uani 1 1 d U
H48A H 0.8164 0.5705 0.3758 0.232 Uiso 1 1 calc R
H48B H 0.9031 0.5436 0.4074 0.232 Uiso 1 1 calc R
H48C H 0.8991 0.5645 0.4595 0.232 Uiso 1 1 calc R
C49 C 0.7415(10) 0.5059(4) 0.3424(7) 0.241(7) Uani 1 1 d DU
H49A H 0.6955 0.5198 0.3001 0.362 Uiso 1 1 calc R
H49B H 0.7038 0.4883 0.3426 0.362 Uiso 1 1 calc R
H49C H 0.7910 0.4959 0.3419 0.362 Uiso 1 1 calc R
C50 C 0.8652(8) 0.4987(3) 0.4703(6) 0.167(4) Uani 1 1 d DU
H50A H 0.9110 0.4890 0.4657 0.250 Uiso 1 1 calc R
H50B H 0.8232 0.4811 0.4657 0.250 Uiso 1 1 calc R
H50C H 0.9039 0.5094 0.5169 0.250 Uiso 1 1 calc R
C51 C 0.4264(3) 0.72398(10) 0.2893(2) 0.0440(9) Uani 1 1 d U
H51A H 0.4276 0.7055 0.3159 0.053 Uiso 1 1 calc R
H51B H 0.3761 0.7404 0.2780 0.053 Uiso 1 1 calc R
C52 C 0.5305(3) 0.74116(11) 0.3386(2) 0.0479(9) Uani 1 1 d U
H52A H 0.5830 0.7243 0.3565 0.058 Uiso 1 1 calc R
H52B H 0.5334 0.7580 0.3113 0.058 Uiso 1 1 calc R
C53 C 0.5501(3) 0.75815(11) 0.4015(2) 0.0513(10) Uani 1 1 d U
H53A H 0.5423 0.7414 0.4265 0.062 Uiso 1 1 calc R
H53B H 0.4993 0.7758 0.3833 0.062 Uiso 1 1 calc R
C54 C 0.6560(3) 0.77403(13) 0.4554(2) 0.0642(12) Uani 1 1 d U
H54A H 0.6640 0.7844 0.4942 0.096 Uiso 1 1 calc R
H54B H 0.6638 0.7910 0.4314 0.096 Uiso 1 1 calc R
H54C H 0.7068 0.7567 0.4746 0.096 Uiso 1 1 calc R
C55 C 0.3787(3) 0.73878(10) 0.1714(2) 0.0461(9) Uani 1 1 d U
H55A H 0.4460 0.7469 0.1930 0.055 Uiso 1 1 calc R
H55B H 0.3474 0.7294 0.1243 0.055 Uiso 1 1 calc R
C56 C 0.3155(3) 0.76918(11) 0.1604(2) 0.0510(10) Uani 1 1 d U
H56A H 0.2513 0.7614 0.1453 0.061 Uiso 1 1 calc R
H56B H 0.3520 0.7817 0.2054 0.061 Uiso 1 1 calc R
C57 C 0.2957(4) 0.79220(11) 0.1027(3) 0.0608(11) Uani 1 1 d U
H57A H 0.3604 0.7982 0.1165 0.073 Uiso 1 1 calc R
H57B H 0.2559 0.7798 0.0573 0.073 Uiso 1 1 calc R
C58 C 0.2398(5) 0.82433(14) 0.0916(3) 0.0792(14) Uani 1 1 d U
H58A H 0.2288 0.8379 0.0546 0.119 Uiso 1 1 calc R
H58B H 0.2796 0.8370 0.1360 0.119 Uiso 1 1 calc R
H58C H 0.1752 0.8185 0.0771 0.119 Uiso 1 1 calc R
C59 C 0.4700(3) 0.68552(10) 0.2314(2) 0.0445(9) Uani 1 1 d U
H59A H 0.4451 0.6778 0.1848 0.053 Uiso 1 1 calc R
H59B H 0.5327 0.6981 0.2547 0.053 Uiso 1 1 calc R
C60 C 0.4943(3) 0.65450(12) 0.2772(2) 0.0565(10) Uani 1 1 d U
H60A H 0.4396 0.6380 0.2484 0.068 Uiso 1 1 calc R
H60B H 0.5004 0.6611 0.3177 0.068 Uiso 1 1 calc R
C61 C 0.5967(5) 0.63827(14) 0.3055(3) 0.0800(15) Uani 1 1 d U
H61A H 0.6493 0.6557 0.3303 0.096 Uiso 1 1 calc R
H61B H 0.6170 0.6207 0.3405 0.096 Uiso 1 1 calc R
C62 C 0.5904(6) 0.6231(2) 0.2475(4) 0.112(2) Uani 1 1 d U
H62A H 0.6554 0.6136 0.2684 0.168 Uiso 1 1 calc R
H62B H 0.5721 0.6405 0.2133 0.168 Uiso 1 1 calc R
H62C H 0.5396 0.6055 0.2234 0.168 Uiso 1 1 calc R
C63 C 0.2905(3) 0.69161(10) 0.1814(2) 0.0463(9) Uani 1 1 d U
H63A H 0.2417 0.7081 0.1719 0.056 Uiso 1 1 calc R
H63B H 0.3008 0.6748 0.2145 0.056 Uiso 1 1 calc R
C64 C 0.2438(3) 0.67377(12) 0.1105(2) 0.0565(10) Uani 1 1 d U
H64A H 0.2425 0.6893 0.0793 0.068 Uiso 1 1 calc R
H64B H 0.2853 0.6543 0.1202 0.068 Uiso 1 1 calc R
C65 C 0.1370(3) 0.66215(12) 0.0729(2) 0.0563(10) Uani 1 1 d U
H65A H 0.0963 0.6816 0.0649 0.068 Uiso 1 1 calc R
H65B H 0.1388 0.6460 0.1035 0.068 Uiso 1 1 calc R
C66 C 0.0872(4) 0.64520(15) -0.0001(3) 0.0764(14) Uani 1 1 d U
H66A H 0.0192 0.6381 -0.0231 0.115 Uiso 1 1 calc R
H66B H 0.1267 0.6257 0.0078 0.115 Uiso 1 1 calc R
H66C H 0.0848 0.6612 -0.0307 0.115 Uiso 1 1 calc R
C67 C 0.0163(3) 0.79605(11) 0.2772(3) 0.0537(10) Uani 1 1 d U
H67A H 0.0716 0.7822 0.3173 0.064 Uiso 1 1 calc R
H67B H 0.0212 0.7958 0.2403 0.064 Uiso 1 1 calc R
C68 C 0.0296(3) 0.83256(11) 0.3035(3) 0.0551(10) Uani 1 1 d U
H68A H -0.0274 0.8463 0.2644 0.066 Uiso 1 1 calc R
H68B H 0.0300 0.8328 0.3429 0.066 Uiso 1 1 calc R
C69 C 0.1288(3) 0.84786(12) 0.3291(3) 0.0665(12) Uani 1 1 d U
H69A H 0.1862 0.8352 0.3707 0.080 Uiso 1 1 calc R
H69B H 0.1309 0.8460 0.2909 0.080 Uiso 1 1 calc R
C70 C 0.1377(5) 0.88489(15) 0.3494(4) 0.0923(18) Uani 1 1 d U
H70A H 0.2008 0.8940 0.3655 0.138 Uiso 1 1 calc R
H70B H 0.1364 0.8867 0.3875 0.138 Uiso 1 1 calc R
H70C H 0.0816 0.8975 0.3079 0.138 Uiso 1 1 calc R
C71 C -0.1763(3) 0.80047(12) 0.1820(3) 0.0614(12) Uani 1 1 d U
H71A H -0.2388 0.7889 0.1628 0.074 Uiso 1 1 calc R
H71B H -0.1765 0.8225 0.1996 0.074 Uiso 1 1 calc R
C72 C -0.1780(4) 0.80617(13) 0.1210(3) 0.0672(13) Uani 1 1 d U
H72A H -0.1557 0.7857 0.1130 0.081 Uiso 1 1 calc R
H72B H -0.1315 0.8245 0.1335 0.081 Uiso 1 1 calc R
C73 C -0.2860(4) 0.81538(13) 0.0521(3) 0.0745(15) Uani 1 1 d U
H73A H -0.3290 0.7954 0.0353 0.089 Uiso 1 1 calc R
H73B H -0.3128 0.8327 0.0636 0.089 Uiso 1 1 calc R
C74 C -0.2923(5) 0.82808(15) -0.0072(3) 0.0871(16) Uani 1 1 d U
H74A H -0.3619 0.8334 -0.0485 0.131 Uiso 1 1 calc R
H74B H -0.2676 0.8109 -0.0200 0.131 Uiso 1 1 calc R
H74C H -0.2513 0.8482 0.0085 0.131 Uiso 1 1 calc R
C75 C -0.0978(4) 0.77934(12) 0.3012(3) 0.0586(11) Uani 1 1 d U
H75A H -0.1043 0.8026 0.3108 0.070 Uiso 1 1 calc R
H75B H -0.1608 0.7676 0.2804 0.070 Uiso 1 1 calc R
C76 C -0.0123(4) 0.76262(13) 0.3721(3) 0.0695(13) Uani 1 1 d U
H76A H 0.0504 0.7753 0.3957 0.083 Uiso 1 1 calc R
H76B H -0.0023 0.7396 0.3633 0.083 Uiso 1 1 calc R
C77 C -0.0354(4) 0.76131(14) 0.4215(3) 0.0712(13) Uani 1 1 d DU
H77A H -0.0455 0.7843 0.4302 0.085 Uiso 1 1 calc R
H77B H -0.0982 0.7487 0.3977 0.085 Uiso 1 1 calc R
C78 C 0.0465(4) 0.74521(17) 0.4902(3) 0.0858(16) Uani 1 1 d DU
H78A H 0.0293 0.7448 0.5199 0.129 Uiso 1 1 calc R
H78B H 0.1084 0.7579 0.5143 0.129 Uiso 1 1 calc R
H78C H 0.0559 0.7223 0.4818 0.129 Uiso 1 1 calc R
C79 C -0.0873(4) 0.74402(11) 0.2216(3) 0.0598(11) Uani 1 1 d U
H79A H -0.0342 0.7307 0.2640 0.072 Uiso 1 1 calc R
H79B H -0.0709 0.7454 0.1911 0.072 Uiso 1 1 calc R
C80 C -0.1897(4) 0.72516(12) 0.1799(3) 0.0622(11) Uani 1 1 d U
H80A H -0.2083 0.7241 0.2091 0.075 Uiso 1 1 calc R
H80B H -0.2429 0.7374 0.1357 0.075 Uiso 1 1 calc R
C81 C -0.1799(4) 0.69006(12) 0.1621(3) 0.0614(11) Uani 1 1 d U
H81A H -0.1238 0.6785 0.2064 0.074 Uiso 1 1 calc R
H81B H -0.1637 0.6915 0.1314 0.074 Uiso 1 1 calc R
C82 C -0.2762(3) 0.66919(11) 0.1240(2) 0.0576(11) Uani 1 1 d U
H82A H -0.2661 0.6469 0.1137 0.086 Uiso 1 1 calc R
H82B H -0.3317 0.6802 0.0795 0.086 Uiso 1 1 calc R
H82C H -0.2918 0.6673 0.1545 0.086 Uiso 1 1 calc R
C83 C 0.8293(6) 0.45408(18) 0.6607(6) 0.119(3) Uani 1 1 d U
H83A H 0.8918 0.4409 0.6920 0.143 Uiso 1 1 calc R
H83B H 0.7798 0.4432 0.6610 0.143 Uiso 1 1 calc R
C84 C 0.7910(6) 0.45258(17) 0.5870(6) 0.125(3) Uani 1 1 d U
H84A H 0.7200 0.4596 0.5522 0.150 Uiso 1 1 calc R
H84B H 0.8307 0.4673 0.5822 0.150 Uiso 1 1 calc R
C85 C 0.8018(8) 0.4171(2) 0.5762(6) 0.141(3) Uani 1 1 d U
H85A H 0.7749 0.4021 0.5914 0.169 Uiso 1 1 calc R
H85B H 0.8729 0.4115 0.6034 0.169 Uiso 1 1 calc R
C86 C 0.7397(10) 0.4136(3) 0.4942(8) 0.192(5) Uani 1 1 d U
H86A H 0.7432 0.3906 0.4831 0.288 Uiso 1 1 calc R
H86B H 0.7674 0.4286 0.4802 0.288 Uiso 1 1 calc R
H86C H 0.6698 0.4196 0.4681 0.288 Uiso 1 1 calc R
C87 C 0.7530(4) 0.51080(13) 0.6445(3) 0.0781(15) Uani 1 1 d U
H87B H 0.7702 0.5336 0.6648 0.094 Uiso 1 1 calc R
H87A H 0.7312 0.5126 0.5968 0.094 Uiso 1 1 calc R
C88 C 0.6626(4) 0.49827(12) 0.6354(3) 0.0727(14) Uani 1 1 d U
H88A H 0.6846 0.4937 0.6825 0.087 Uiso 1 1 calc R
H88B H 0.6367 0.4772 0.6078 0.087 Uiso 1 1 calc R
C89 C 0.5781(4) 0.52524(13) 0.5960(3) 0.0704(13) Uani 1 1 d U
H89A H 0.6063 0.5464 0.6230 0.085 Uiso 1 1 calc R
H89B H 0.5566 0.5293 0.5488 0.085 Uiso 1 1 calc R
C90 C 0.4874(6) 0.5164(2) 0.5859(4) 0.115(2) Uani 1 1 d U
H90A H 0.4386 0.5346 0.5610 0.172 Uiso 1 1 calc R
H90B H 0.5073 0.5129 0.6323 0.172 Uiso 1 1 calc R
H90C H 0.4574 0.4958 0.5579 0.172 Uiso 1 1 calc R
C91 C 0.9286(5) 0.50786(18) 0.6922(4) 0.106(2) Uani 1 1 d U
H91A H 0.9451 0.5297 0.7162 0.127 Uiso 1 1 calc R
H91B H 0.8978 0.5122 0.6426 0.127 Uiso 1 1 calc R
C92 C 1.0291(6) 0.4870(2) 0.7312(5) 0.132(3) Uani 1 1 d U
H92A H 1.0703 0.4887 0.7831 0.158 Uiso 1 1 calc R
H92B H 1.0119 0.4632 0.7179 0.158 Uiso 1 1 calc R
C93 C 1.0886(10) 0.4988(3) 0.7131(8) 0.199(5) Uani 1 1 d DU
H93A H 1.1494 0.4850 0.7370 0.239 Uiso 1 1 calc R
H93B H 1.0487 0.4980 0.6613 0.239 Uiso 1 1 calc R
C94 C 1.1150(7) 0.5336(3) 0.7394(7) 0.181(4) Uani 1 1 d DU
H94A H 1.1555 0.5433 0.7299 0.271 Uiso 1 1 calc R
H94B H 1.1533 0.5337 0.7906 0.271 Uiso 1 1 calc R
H94C H 1.0538 0.5467 0.7152 0.271 Uiso 1 1 calc R
C95 C 0.8896(6) 0.4868(2) 0.7694(5) 0.131(3) Uani 1 1 d U
H95B H 0.8389 0.4745 0.7664 0.157 Uiso 1 1 calc R
H95A H 0.9509 0.4730 0.7980 0.157 Uiso 1 1 calc R
C96 C 0.9140(9) 0.5195(3) 0.8113(5) 0.171(4) Uani 1 1 d DU
H96B H 0.8529 0.5334 0.7811 0.206 Uiso 1 1 calc R
H96A H 0.9654 0.5313 0.8143 0.206 Uiso 1 1 calc R
C97 C 0.9511(11) 0.5204(4) 0.8883(6) 0.204(5) Uani 1 1 d DU
H97A H 0.9309 0.5416 0.8959 0.245 Uiso 1 1 calc R
H97B H 0.9218 0.5016 0.8948 0.245 Uiso 1 1 calc R
C98 C 1.0644(13) 0.5175(8) 0.9401(14) 0.403(16) Uani 1 1 d DU
H98A H 1.0907 0.5180 0.9887 0.605 Uiso 1 1 calc R
H98B H 1.0922 0.5362 0.9328 0.605 Uiso 1 1 calc R
H98C H 1.0833 0.4964 0.9320 0.605 Uiso 1 1 calc R
O1W O 0.2482(3) 0.72890(9) 0.4351(2) 0.0795(10) Uani 1 1 d U
O2W O 0.4234(2) 0.58141(8) 0.44656(17) 0.0665(8) Uani 1 1 d U
O3W O 0.2420(3) 0.79066(11) 0.4846(2) 0.0877(11) Uani 1 1 d U

loop_
_atom_site_aniso_label
_atom_site_aniso_U_11
_atom_site_aniso_U_22
_atom_site_aniso_U_33
_atom_site_aniso_U_23
_atom_site_aniso_U_13
_atom_site_aniso_U_12
P1 0.0465(7) 0.0784(8) 0.0331(6) 0.0060(5) 0.0213(6) -0.0157(5)
P2 0.0362(6) 0.0692(7) 0.0333(6) 0.0051(4) 0.0216(5) -0.0012(4)
O1 0.0533(19) 0.0606(18) 0.0482(18) 0.0124(14) 0.0081(16) -0.0088(14)
O2 0.087(3) 0.152(3) 0.055(2) -0.012(2) 0.050(2) -0.056(2)
O3 0.0447(16) 0.083(2) 0.0443(17) -0.0030(14) 0.0262(15) -0.0064(14)
O4 0.0481(16) 0.0702(18) 0.0562(17) 0.0016(13) 0.0381(15) -0.0112(13)
O5 0.0500(16) 0.0698(18) 0.0341(14) 0.0001(12) 0.0272(14) -0.0016(13)
O6 0.0432(16) 0.0764(19) 0.0414(16) 0.0072(13) 0.0224(14) 0.0026(13)
O7 0.0384(14) 0.0603(15) 0.0362(14) 0.0054(11) 0.0256(13) -0.0004(11)
N1 0.0405(17) 0.0451(16) 0.0371(17) 0.0004(12) 0.0289(15) -0.0003(13)
N2 0.0487(19) 0.0518(18) 0.0399(19) 0.0039(14) 0.0294(17) 0.0081(15)
N3 0.0486(19) 0.0456(17) 0.0467(19) 0.0029(14) 0.0312(17) 0.0041(14)
N4 0.0398(17) 0.0453(17) 0.0392(18) 0.0044(13) 0.0232(16) 0.0072(13)
N5 0.049(2) 0.0471(17) 0.046(2) 0.0000(14) 0.0296(18) 0.0017(14)
N6 0.087(3) 0.103(3) 0.099(4) -0.040(3) 0.051(3) 0.019(3)
N7 0.067(3) 0.107(4) 0.098(4) -0.021(3) 0.042(3) 0.024(2)
N8 0.048(2) 0.065(2) 0.074(3) -0.0189(19) 0.032(2) 0.0085(17)
N9 0.041(2) 0.059(2) 0.067(3) 0.0163(18) 0.028(2) 0.0043(15)
N10 0.034(2) 0.063(2) 0.080(3) 0.021(2) 0.029(2) 0.0097(15)
N11 0.044(2) 0.064(2) 0.077(3) 0.008(2) 0.030(2) 0.0015(17)
N12 0.042(2) 0.073(2) 0.052(2) 0.0208(17) 0.0220(18) 0.0013(17)
N13 0.048(2) 0.097(3) 0.0318(19) -0.0033(16) 0.0275(17) -0.0140(18)
N14 0.061(2) 0.075(2) 0.056(2) -0.0102(17) 0.046(2) -0.0059(17)
N15 0.063(2) 0.076(2) 0.055(2) -0.0113(17) 0.048(2) -0.0081(18)
N16 0.0465(18) 0.065(2) 0.0443(19) -0.0120(15) 0.0354(17) -0.0100(15)
N17 0.0417(17) 0.0514(17) 0.0410(18) 0.0009(13) 0.0306(16) -0.0017(13)
N18 0.081(3) 0.075(3) 0.151(5) 0.055(3) 0.078(3) 0.023(2)
N19 0.062(2) 0.061(2) 0.078(3) -0.0163(17) 0.059(2) -0.0059(16)
C1 0.044(2) 0.055(2) 0.056(2) -0.0053(18) 0.037(2) -0.0024(17)
C2 0.054(2) 0.054(2) 0.047(2) -0.0081(17) 0.037(2) -0.0049(17)
C3 0.044(2) 0.062(2) 0.041(2) -0.0035(17) 0.033(2) -0.0026(17)
C4 0.044(2) 0.056(2) 0.049(2) -0.0066(17) 0.036(2) -0.0082(16)
C5 0.040(2) 0.051(2) 0.042(2) -0.0020(15) 0.0294(19) 0.0000(15)
C6 0.057(2) 0.049(2) 0.047(2) -0.0024(16) 0.039(2) 0.0032(17)
C7 0.043(2) 0.058(2) 0.041(2) -0.0032(16) 0.0316(19) -0.0056(16)
C8 0.047(2) 0.074(3) 0.042(2) -0.0111(18) 0.034(2) -0.0127(18)
C9 0.041(2) 0.088(3) 0.037(2) -0.0091(19) 0.029(2) -0.0090(19)
C10 0.041(2) 0.096(3) 0.046(2) -0.019(2) 0.034(2) -0.011(2)
C11 0.049(2) 0.099(3) 0.042(2) -0.004(2) 0.033(2) -0.005(2)
C12 0.051(2) 0.095(3) 0.043(2) 0.001(2) 0.035(2) -0.009(2)
C13 0.055(3) 0.084(3) 0.048(3) 0.011(2) 0.035(2) -0.005(2)
C14 0.091(4) 0.111(4) 0.048(3) 0.004(2) 0.045(3) -0.023(3)
C15 0.065(3) 0.094(3) 0.050(3) 0.003(2) 0.039(2) -0.017(2)
C16 0.046(3) 0.085(3) 0.029(2) 0.0142(19) 0.012(2) -0.010(2)
C17 0.071(3) 0.078(3) 0.053(3) 0.006(2) 0.037(3) -0.016(2)
C18 0.045(3) 0.069(3) 0.064(3) 0.025(2) 0.016(3) -0.006(2)
C19 0.049(3) 0.063(3) 0.053(3) 0.020(2) 0.025(2) -0.0044(19)
C20 0.041(2) 0.050(2) 0.064(3) 0.0197(19) 0.026(2) -0.0023(17)
C21 0.043(2) 0.071(3) 0.071(3) 0.014(2) 0.038(3) 0.0017(19)
C22 0.042(2) 0.059(2) 0.074(3) 0.019(2) 0.038(2) 0.0064(18)
C23 0.060(3) 0.102(4) 0.078(4) 0.009(3) 0.048(3) 0.005(3)
C24 0.052(3) 0.092(3) 0.099(4) 0.004(3) 0.053(3) 0.009(2)
C25 0.065(3) 0.077(3) 0.087(4) 0.009(2) 0.056(3) 0.007(2)
C26 0.049(3) 0.053(2) 0.088(4) 0.011(2) 0.041(3) 0.0052(19)
C27 0.048(2) 0.054(2) 0.070(3) 0.001(2) 0.035(2) 0.0073(18)
C28 0.044(2) 0.055(2) 0.065(3) 0.0031(19) 0.038(2) 0.0002(17)
C29 0.046(3) 0.065(3) 0.065(3) -0.012(2) 0.028(2) 0.003(2)
C30 0.059(3) 0.044(2) 0.070(3) -0.0018(19) 0.043(2) 0.0076(18)
C31 0.060(3) 0.067(3) 0.053(3) -0.015(2) 0.030(2) 0.004(2)
C32 0.053(3) 0.070(3) 0.053(3) -0.008(2) 0.027(2) 0.003(2)
C33 0.040(2) 0.045(2) 0.048(2) -0.0017(16) 0.025(2) -0.0029(15)
C34 0.035(2) 0.053(2) 0.045(2) 0.0053(16) 0.0223(19) 0.0019(16)
C35 0.047(2) 0.051(2) 0.056(3) 0.0054(17) 0.033(2) 0.0011(17)
C36 0.042(2) 0.060(2) 0.054(3) 0.0000(19) 0.025(2) -0.0076(18)
C37 0.0335(19) 0.050(2) 0.040(2) 0.0009(16) 0.0236(18) 0.0014(15)
C38 0.040(2) 0.052(2) 0.033(2) 0.0040(15) 0.0232(18) 0.0043(16)
C39 0.040(2) 0.057(2) 0.035(2) 0.0110(16) 0.026(2) 0.0110(16)
C40 0.040(2) 0.054(2) 0.039(2) 0.0050(16) 0.028(2) 0.0043(16)
C41 0.042(2) 0.0459(19) 0.037(2) 0.0033(14) 0.0301(19) 0.0054(15)
C42 0.035(2) 0.053(2) 0.041(2) 0.0056(15) 0.0271(19) 0.0017(15)
C43 0.068(3) 0.056(2) 0.066(3) -0.0036(19) 0.050(2) -0.0062(19)
C44 0.141(5) 0.082(4) 0.163(6) -0.005(4) 0.112(5) -0.004(4)
C45 0.082(4) 0.102(4) 0.100(4) 0.003(3) 0.061(3) -0.020(3)
C46 0.151(6) 0.095(4) 0.084(4) -0.002(3) 0.080(4) -0.043(4)
C47 0.057(3) 0.133(5) 0.085(4) -0.010(3) 0.047(3) 0.013(3)
C48 0.161(6) 0.172(7) 0.199(8) 0.015(6) 0.149(6) 0.004(5)
C49 0.208(9) 0.283(10) 0.266(10) -0.072(7) 0.171(8) 0.048(7)
C50 0.156(7) 0.180(7) 0.192(8) 0.023(6) 0.127(6) 0.047(6)
C51 0.045(2) 0.057(2) 0.040(2) -0.0023(16) 0.0317(19) -0.0007(16)
C52 0.040(2) 0.065(2) 0.041(2) 0.0015(17) 0.0273(19) -0.0014(17)
C53 0.047(2) 0.064(2) 0.046(2) 0.0012(18) 0.033(2) -0.0016(18)
C54 0.056(3) 0.087(3) 0.051(3) -0.009(2) 0.036(2) -0.011(2)
C55 0.045(2) 0.062(2) 0.040(2) 0.0016(16) 0.0316(19) -0.0026(17)
C56 0.047(2) 0.063(2) 0.051(2) 0.0006(18) 0.036(2) 0.0079(17)
C57 0.069(3) 0.062(3) 0.063(3) 0.006(2) 0.049(3) 0.008(2)
C58 0.087(3) 0.075(3) 0.087(4) 0.007(3) 0.062(3) 0.013(3)
C59 0.043(2) 0.058(2) 0.045(2) 0.0022(16) 0.0345(19) 0.0003(16)
C60 0.061(3) 0.069(3) 0.056(3) 0.0089(19) 0.046(2) 0.000(2)
C61 0.100(4) 0.075(3) 0.090(4) 0.014(3) 0.074(3) 0.013(3)
C62 0.127(5) 0.112(5) 0.110(5) 0.012(4) 0.085(4) 0.023(4)
C63 0.039(2) 0.061(2) 0.043(2) 0.0018(17) 0.0290(19) 0.0020(16)
C64 0.055(2) 0.070(3) 0.049(2) -0.0066(19) 0.036(2) -0.007(2)
C65 0.049(2) 0.074(3) 0.043(2) 0.0006(19) 0.029(2) -0.0013(19)
C66 0.070(3) 0.099(4) 0.048(3) -0.004(2) 0.034(3) -0.019(3)
C67 0.047(2) 0.059(2) 0.064(3) -0.0080(19) 0.041(2) -0.0048(17)
C68 0.045(2) 0.062(2) 0.062(3) -0.0071(19) 0.037(2) -0.0007(18)
C69 0.056(3) 0.064(3) 0.086(3) -0.002(2) 0.050(3) 0.000(2)
C70 0.084(4) 0.084(4) 0.122(5) -0.013(3) 0.074(4) -0.013(3)
C71 0.045(2) 0.064(3) 0.072(3) -0.008(2) 0.037(2) 0.0018(19)
C72 0.057(3) 0.078(3) 0.075(3) -0.012(2) 0.047(3) -0.003(2)
C73 0.057(3) 0.060(3) 0.076(3) -0.014(2) 0.031(3) 0.006(2)
C74 0.095(4) 0.085(3) 0.074(4) -0.010(3) 0.053(3) -0.003(3)
C75 0.063(3) 0.066(3) 0.071(3) -0.017(2) 0.054(3) -0.010(2)
C76 0.081(3) 0.078(3) 0.089(3) -0.017(2) 0.073(3) -0.012(2)
C77 0.075(3) 0.085(3) 0.069(3) -0.008(2) 0.054(3) -0.004(2)
C78 0.083(4) 0.118(4) 0.078(4) 0.000(3) 0.063(3) 0.001(3)
C79 0.073(3) 0.064(2) 0.074(3) -0.004(2) 0.062(3) -0.001(2)
C80 0.066(3) 0.068(3) 0.067(3) -0.006(2) 0.050(3) 0.002(2)
C81 0.064(3) 0.071(3) 0.058(3) -0.002(2) 0.044(2) -0.001(2)
C82 0.052(2) 0.056(2) 0.055(3) -0.0011(18) 0.032(2) 0.0008(18)
C83 0.095(4) 0.090(4) 0.187(7) 0.046(4) 0.100(5) 0.022(3)
C84 0.089(4) 0.068(4) 0.186(7) 0.006(4) 0.078(5) 0.011(3)
C85 0.146(6) 0.137(6) 0.193(7) 0.011(5) 0.135(6) 0.009(5)
C86 0.188(8) 0.123(6) 0.233(9) -0.007(6) 0.126(7) 0.000(6)
C87 0.071(3) 0.061(3) 0.110(4) 0.030(3) 0.064(3) 0.018(2)
C88 0.075(3) 0.054(2) 0.093(4) 0.018(2) 0.057(3) 0.006(2)
C89 0.064(3) 0.071(3) 0.084(3) 0.013(2) 0.052(3) 0.010(2)
C90 0.107(5) 0.107(5) 0.130(5) 0.007(4) 0.079(4) 0.002(4)
C91 0.073(3) 0.103(4) 0.144(5) 0.049(4) 0.073(4) 0.017(3)
C92 0.097(4) 0.119(5) 0.184(7) 0.052(5) 0.095(5) 0.021(4)
C93 0.168(8) 0.222(9) 0.221(9) -0.002(7) 0.135(7) 0.022(7)
C94 0.110(5) 0.180(8) 0.240(9) -0.013(7) 0.111(6) 0.028(5)
C95 0.104(5) 0.131(6) 0.136(6) 0.074(5) 0.071(4) 0.022(4)
C96 0.186(8) 0.157(7) 0.138(6) 0.052(5) 0.093(5) -0.015(6)
C97 0.212(9) 0.225(9) 0.183(8) 0.065(7) 0.134(7) 0.005(7)
C98 0.404(18) 0.415(19) 0.399(18) -0.005(10) 0.270(13) 0.000(10)
O1W 0.078(2) 0.091(2) 0.100(3) 0.0221(19) 0.071(2) 0.0133(18)
O2W 0.0590(18) 0.075(2) 0.066(2) 0.0037(15) 0.0414(17) 0.0071(15)
O3W 0.078(2) 0.128(3) 0.075(2) 0.003(2) 0.058(2) 0.000(2)

loop_
_atom_type_symbol
_atom_type_description
_atom_type_scat_dispersion_real
_atom_type_scat_dispersion_imag
_atom_type_scat_source
C C 0.0033 0.0016 'International Tables Vol C Tables 4.2.6.8 and 6.1.1.4'
H H 0.0000 0.0000 'International Tables Vol C Tables 4.2.6.8 and 6.1.1.4'
N N 0.0061 0.0033 'International Tables Vol C Tables 4.2.6.8 and 6.1.1.4'
O O 0.0106 0.0060 'International Tables Vol C Tables 4.2.6.8 and 6.1.1.4'
P P 0.1023 0.0942 'International Tables Vol C Tables 4.2.6.8 and 6.1.1.4'

loop_
_geom_angle_atom_site_label_1
_geom_angle_atom_site_label_2
_geom_angle_atom_site_label_3
_geom_angle
O1 P1 O3 113.61(17)
O1 P1 O2 113.8(2)
O3 P1 O2 114.2(2)
O1 P1 O7 104.34(19)
O3 P1 O7 104.69(16)
O2 P1 O7 104.74(17)
O5 P2 O6 115.36(17)
O5 P2 O4 109.48(17)
O6 P2 O4 111.73(17)
O5 P2 O7 107.79(16)
O6 P2 O7 107.68(16)
O4 P2 O7 104.09(15)
P2 O7 P1 131.41(17)
C42 N1 N2 110.7(3)
C42 N1 C5 130.5(3)
N2 N1 C5 118.7(3)
N3 N2 N1 107.7(3)
N2 N3 C41 108.3(3)
C37 N4 C40 109.5(3)
C37 N4 H4B 125.2
C40 N4 H4B 125.2
C30 N5 C33 108.8(4)
C30 N5 H5B 125.6
C33 N5 H5B 125.6
N7 N6 C29 109.9(4)
N8 N7 N6 107.5(4)
N7 N8 C28 109.0(4)
N7 N8 C26 117.0(4)
C28 N8 C26 133.8(4)
C21 N9 N10 108.7(4)
C21 N9 C22 131.4(4)
N10 N9 C22 119.7(4)
N11 N10 N9 107.9(4)
N10 N11 C20 109.4(4)
C19 N12 C16 111.7(4)
C19 N12 H12A 124.1
C16 N12 H12A 124.1
C9 N13 C12 110.7(4)
C9 N13 H13A 124.6
C12 N13 H13A 124.6
N15 N14 C8 110.2(3)
N14 N15 N16 105.9(3)
C7 N16 N15 111.2(3)
C7 N16 C3 130.9(3)
N15 N16 C3 117.9(3)
C51 N17 C63 107.1(3)
C51 N17 C59 111.8(3)
C63 N17 C59 110.9(3)
C51 N17 C55 110.3(3)
C63 N17 C55 111.1(3)
C59 N17 C55 105.7(3)
C83 N18 C87 110.3(5)
C83 N18 C95 109.8(6)
C87 N18 C95 109.4(6)
C83 N18 C91 110.7(6)
C87 N18 C91 105.8(4)
C95 N18 C91 110.7(6)
C75 N19 C71 106.4(3)
C75 N19 C79 111.6(3)
C71 N19 C79 110.3(3)
C75 N19 C67 111.3(3)
C71 N19 C67 111.3(3)
C79 N19 C67 106.1(3)
C2 C1 C6 116.1(4)
C2 C1 C43 121.0(4)
C6 C1 C43 122.9(4)
C3 C2 C1 122.0(4)
C3 C2 H2C 119.0
C1 C2 H2C 119.0
C2 C3 C4 121.8(4)
C2 C3 N16 118.1(3)
C4 C3 N16 120.0(3)
C5 C4 C3 116.8(4)
C5 C4 H4C 121.6
C3 C4 H4C 121.6
C4 C5 C6 122.0(4)
C4 C5 N1 119.5(3)
C6 C5 N1 118.5(3)
C5 C6 C1 121.2(4)
C5 C6 H6B 119.4
C1 C6 H6B 119.4
N16 C7 C8 105.0(4)
N16 C7 H7A 127.5
C8 C7 H7A 127.5
N14 C8 C7 107.6(4)
N14 C8 C9 120.6(4)
C7 C8 C9 131.7(4)
N13 C9 C10 107.8(4)
N13 C9 C8 123.0(3)
C10 C9 C8 129.1(4)
C9 C10 C11 107.5(4)
C9 C10 H10B 126.3
C11 C10 H10B 126.3
C12 C11 C10 107.4(4)
C12 C11 H11B 126.3
C10 C11 H11B 126.3
N13 C12 C11 106.6(4)
N13 C12 C13 123.8(4)
C11 C12 C13 129.7(4)
C12 C13 C16 110.6(4)
C12 C13 C14 108.4(4)
C16 C13 C14 108.9(4)
C12 C13 C15 111.4(4)
C16 C13 C15 110.4(4)
C14 C13 C15 107.1(4)
C13 C14 H14B 109.5
C13 C14 H14C 109.5
H14B C14 H14C 109.5
C13 C14 H14D 109.5
H14B C14 H14D 109.5
H14C C14 H14D 109.5
C13 C15 H15B 109.5
C13 C15 H15C 109.5
H15B C15 H15C 109.5
C13 C15 H15D 109.5
H15B C15 H15D 109.5
H15C C15 H15D 109.5
C17 C16 N12 107.2(5)
C17 C16 C13 129.4(5)
N12 C16 C13 123.4(4)
C16 C17 C18 107.6(5)
C16 C17 H17A 126.2
C18 C17 H17A 126.2
C17 C18 C19 110.0(5)
C17 C18 H18A 125.0
C19 C18 H18A 125.0
N12 C19 C20 125.9(4)
N12 C19 C18 103.5(5)
C20 C19 C18 130.7(5)
N11 C20 C21 108.8(5)
N11 C20 C19 120.1(4)
C21 C20 C19 131.0(4)
N9 C21 C20 105.1(4)
N9 C21 H21A 127.4
C20 C21 H21A 127.4
C23 C22 N9 119.1(4)
C23 C22 C27 120.8(5)
N9 C22 C27 120.2(4)
C22 C23 C24 121.9(5)
C22 C23 H23A 119.0
C24 C23 H23A 119.0
C23 C24 C25 118.6(5)
C23 C24 C47 121.8(5)
C25 C24 C47 119.4(5)
C26 C25 C24 118.3(5)
C26 C25 H25A 120.8
C24 C25 H25A 120.8
C25 C26 C27 122.4(5)
C25 C26 N8 117.2(5)
C27 C26 N8 120.3(4)
C26 C27 C22 117.8(4)
C26 C27 H27A 121.1
C22 C27 H27A 121.1
N8 C28 C29 108.2(4)
N8 C28 H28A 125.9
C29 C28 H28A 125.9
C28 C29 N6 104.9(4)
C28 C29 C30 136.7(4)
N6 C29 C30 118.3(4)
N5 C30 C31 109.1(4)
N5 C30 C29 123.0(4)
C31 C30 C29 127.8(4)
C30 C31 C32 106.4(4)
C30 C31 H31A 126.8
C32 C31 H31A 126.8
C33 C32 C31 108.3(4)
C33 C32 H32A 125.8
C31 C32 H32A 125.8
C32 C33 N5 107.4(4)
C32 C33 C34 130.5(4)
N5 C33 C34 122.1(4)
C33 C34 C35 111.6(3)
C33 C34 C37 110.8(3)
C35 C34 C37 111.2(3)
C33 C34 C36 108.7(3)
C35 C34 C36 106.9(3)
C37 C34 C36 107.5(3)
C34 C35 H35A 109.5
C34 C35 H35B 109.5
H35A C35 H35B 109.5
C34 C35 H35C 109.5
H35A C35 H35C 109.5
H35B C35 H35C 109.5
C34 C36 H36A 109.5
C34 C36 H36B 109.5
H36A C36 H36B 109.5
C34 C36 H36C 109.5
H36A C36 H36C 109.5
H36B C36 H36C 109.5
N4 C37 C38 107.3(3)
N4 C37 C34 122.3(3)
C38 C37 C34 130.4(3)
C37 C38 C39 107.8(3)
C37 C38 H38A 126.1
C39 C38 H38A 126.1
C40 C39 C38 107.8(3)
C40 C39 H39A 126.1
C38 C39 H39A 126.1
C39 C40 N4 107.5(3)
C39 C40 C41 129.9(3)
N4 C40 C41 122.6(3)
C42 C41 N3 108.3(3)
C42 C41 C40 133.1(3)
N3 C41 C40 118.6(3)
N1 C42 C41 105.0(3)
N1 C42 H42A 127.5
C41 C42 H42A 127.5
C46 C43 C1 113.5(4)
C46 C43 C44 111.8(5)
C1 C43 C44 109.2(4)
C46 C43 C45 105.0(5)
C1 C43 C45 110.0(4)
C44 C43 C45 107.1(5)
C43 C44 H44A 109.5
C43 C44 H44B 109.5
H44A C44 H44B 109.5
C43 C44 H44C 109.5
H44A C44 H44C 109.5
H44B C44 H44C 109.5
C43 C45 H45A 109.5
C43 C45 H45B 109.5
H45A C45 H45B 109.5
C43 C45 H45C 109.5
H45A C45 H45C 109.5
H45B C45 H45C 109.5
C43 C46 H46A 109.5
C43 C46 H46B 109.5
H46A C46 H46B 109.5
C43 C46 H46C 109.5
H46A C46 H46C 109.5
H46B C46 H46C 109.5
C49 C47 C48 112.7(9)
C49 C47 C24 113.3(7)
C48 C47 C24 111.1(6)
C49 C47 C50 100.8(8)
C48 C47 C50 109.5(7)
C24 C47 C50 109.0(6)
C47 C48 H48A 109.5
C47 C48 H48B 109.5
H48A C48 H48B 109.5
C47 C48 H48C 109.5
H48A C48 H48C 109.5
H48B C48 H48C 109.5
C47 C49 H49A 109.5
C47 C49 H49B 109.5
H49A C49 H49B 109.5
C47 C49 H49C 109.5
H49A C49 H49C 109.5
H49B C49 H49C 109.5
C47 C50 H50A 109.5
C47 C50 H50B 109.5
H50A C50 H50B 109.5
C47 C50 H50C 109.5
H50A C50 H50C 109.5
H50B C50 H50C 109.5
N17 C51 C52 116.1(3)
N17 C51 H51A 108.3
C52 C51 H51A 108.3
N17 C51 H51B 108.3
C52 C51 H51B 108.3
H51A C51 H51B 107.4
C53 C52 C51 110.7(3)
C53 C52 H52A 109.5
C51 C52 H52A 109.5
C53 C52 H52B 109.5
C51 C52 H52B 109.5
H52A C52 H52B 108.1
C52 C53 C54 113.2(4)
C52 C53 H53A 108.9
C54 C53 H53A 108.9
C52 C53 H53B 108.9
C54 C53 H53B 108.9
H53A C53 H53B 107.7
C53 C54 H54A 109.5
C53 C54 H54B 109.5
H54A C54 H54B 109.5
C53 C54 H54C 109.5
H54A C54 H54C 109.5
H54B C54 H54C 109.5
C56 C55 N17 115.7(3)
C56 C55 H55A 108.3
N17 C55 H55A 108.3
C56 C55 H55B 108.3
N17 C55 H55B 108.3
H55A C55 H55B 107.4
C57 C56 C55 108.6(3)
C57 C56 H56A 110.0
C55 C56 H56A 110.0
C57 C56 H56B 110.0
C55 C56 H56B 110.0
H56A C56 H56B 108.3
C58 C57 C56 112.6(4)
C58 C57 H57A 109.1
C56 C57 H57A 109.1
C58 C57 H57B 109.1
C56 C57 H57B 109.1
H57A C57 H57B 107.8
C57 C58 H58A 109.5
C57 C58 H58B 109.5
H58A C58 H58B 109.5
C57 C58 H58C 109.5
H58A C58 H58C 109.5
H58B C58 H58C 109.5
C60 C59 N17 115.0(3)
C60 C59 H59A 108.5
N17 C59 H59A 108.5
C60 C59 H59B 108.5
N17 C59 H59B 108.5
H59A C59 H59B 107.5
C59 C60 C61 109.5(4)
C59 C60 H60A 109.8
C61 C60 H60A 109.8
C59 C60 H60B 109.8
C61 C60 H60B 109.8
H60A C60 H60B 108.2
C62 C61 C60 113.6(5)
C62 C61 H61A 108.8
C60 C61 H61A 108.8
C62 C61 H61B 108.8
C60 C61 H61B 108.8
H61A C61 H61B 107.7
C61 C62 H62A 109.5
C61 C62 H62B 109.5
H62A C62 H62B 109.5
C61 C62 H62C 109.5
H62A C62 H62C 109.5
H62B C62 H62C 109.5
N17 C63 C64 115.9(3)
N17 C63 H63A 108.3
C64 C63 H63A 108.3
N17 C63 H63B 108.3
C64 C63 H63B 108.3
H63A C63 H63B 107.4
C65 C64 C63 110.4(4)
C65 C64 H64A 109.6
C63 C64 H64A 109.6
C65 C64 H64B 109.6
C63 C64 H64B 109.6
H64A C64 H64B 108.1
C64 C65 C66 111.1(4)
C64 C65 H65A 109.4
C66 C65 H65A 109.4
C64 C65 H65B 109.4
C66 C65 H65B 109.4
H65A C65 H65B 108.0
C65 C66 H66A 109.5
C65 C66 H66B 109.5
H66A C66 H66B 109.5
C65 C66 H66C 109.5
H66A C66 H66C 109.5
H66B C66 H66C 109.5
C68 C67 N19 113.2(3)
C68 C67 H67A 108.9
N19 C67 H67A 108.9
C68 C67 H67B 108.9
N19 C67 H67B 108.9
H67A C67 H67B 107.7
C69 C68 C67 111.0(3)
C69 C68 H68A 109.4
C67 C68 H68A 109.4
C69 C68 H68B 109.4
C67 C68 H68B 109.4
H68A C68 H68B 108.0
C70 C69 C68 110.8(4)
C70 C69 H69A 109.5
C68 C69 H69A 109.5
C70 C69 H69B 109.5
C68 C69 H69B 109.5
H69A C69 H69B 108.1
C69 C70 H70A 109.5
C69 C70 H70B 109.5
H70A C70 H70B 109.5
C69 C70 H70C 109.5
H70A C70 H70C 109.5
H70B C70 H70C 109.5
C72 C71 N19 115.9(4)
C72 C71 H71A 108.3
N19 C71 H71A 108.3
C72 C71 H71B 108.3
N19 C71 H71B 108.3
H71A C71 H71B 107.4
C71 C72 C73 109.8(4)
C71 C72 H72A 109.7
C73 C72 H72A 109.7
C71 C72 H72B 109.7
C73 C72 H72B 109.7
H72A C72 H72B 108.2
C74 C73 C72 114.0(5)
C74 C73 H73A 108.8
C72 C73 H73A 108.8
C74 C73 H73B 108.8
C72 C73 H73B 108.8
H73A C73 H73B 107.7
C73 C74 H74A 109.5
C73 C74 H74B 109.5
H74A C74 H74B 109.5
C73 C74 H74C 109.5
H74A C74 H74C 109.5
H74B C74 H74C 109.5
C76 C75 N19 115.8(4)
C76 C75 H75A 108.3
N19 C75 H75A 108.3
C76 C75 H75B 108.3
N19 C75 H75B 108.3
H75A C75 H75B 107.4
C75 C76 C77 111.1(4)
C75 C76 H76A 109.4
C77 C76 H76A 109.4
C75 C76 H76B 109.4
C77 C76 H76B 109.4
H76A C76 H76B 108.0
C78 C77 C76 111.7(5)
C78 C77 H77A 109.3
C76 C77 H77A 109.3
C78 C77 H77B 109.3
C76 C77 H77B 109.3
H77A C77 H77B 107.9
C77 C78 H78A 109.5
C77 C78 H78B 109.5
H78A C78 H78B 109.5
C77 C78 H78C 109.5
H78A C78 H78C 109.5
H78B C78 H78C 109.5
N19 C79 C80 114.2(3)
N19 C79 H79A 108.7
C80 C79 H79A 108.7
N19 C79 H79B 108.7
C80 C79 H79B 108.7
H79A C79 H79B 107.6
C81 C80 C79 109.3(4)
C81 C80 H80A 109.8
C79 C80 H80A 109.8
C81 C80 H80B 109.8
C79 C80 H80B 109.8
H80A C80 H80B 108.3
C80 C81 C82 112.6(4)
C80 C81 H81A 109.1
C82 C81 H81A 109.1
C80 C81 H81B 109.1
C82 C81 H81B 109.1
H81A C81 H81B 107.8
C81 C82 H82A 109.5
C81 C82 H82B 109.5
H82A C82 H82B 109.5
C81 C82 H82C 109.5
H82A C82 H82C 109.5
H82B C82 H82C 109.5
C84 C83 N18 115.4(6)
C84 C83 H83A 108.4
N18 C83 H83A 108.4
C84 C83 H83B 108.4
N18 C83 H83B 108.4
H83A C83 H83B 107.5
C85 C84 C83 105.0(8)
C85 C84 H84A 110.7
C83 C84 H84A 110.7
C85 C84 H84B 110.7
C83 C84 H84B 110.7
H84A C84 H84B 108.8
C84 C85 C86 105.1(9)
C84 C85 H85A 110.7
C86 C85 H85A 110.7
C84 C85 H85B 110.7
C86 C85 H85B 110.7
H85A C85 H85B 108.8
C85 C86 H86A 109.5
C85 C86 H86B 109.5
H86A C86 H86B 109.5
C85 C86 H86C 109.5
H86A C86 H86C 109.5
H86B C86 H86C 109.5
C88 C87 N18 116.9(4)
C88 C87 H87B 108.1
N18 C87 H87B 108.1
C88 C87 H87A 108.1
N18 C87 H87A 108.1
H87B C87 H87A 107.3
C87 C88 C89 110.0(4)
C87 C88 H88A 109.7
C89 C88 H88A 109.7
C87 C88 H88B 109.7
C89 C88 H88B 109.7
H88A C88 H88B 108.2
C90 C89 C88 115.0(5)
C90 C89 H89A 108.5
C88 C89 H89A 108.5
C90 C89 H89B 108.5
C88 C89 H89B 108.5
H89A C89 H89B 107.5
C89 C90 H90A 109.5
C89 C90 H90B 109.5
H90A C90 H90B 109.5
C89 C90 H90C 109.5
H90A C90 H90C 109.5
H90B C90 H90C 109.5
N18 C91 C92 112.6(5)
N18 C91 H91A 109.1
C92 C91 H91A 109.1
N18 C91 H91B 109.1
C92 C91 H91B 109.1
H91A C91 H91B 107.8
C93 C92 C91 112.8(8)
C93 C92 H92A 109.0
C91 C92 H92A 109.0
C93 C92 H92B 109.0
C91 C92 H92B 109.0
H92A C92 H92B 107.8
C94 C93 C92 104.1(11)
C94 C93 H93A 110.9
C92 C93 H93A 110.9
C94 C93 H93B 110.9
C92 C93 H93B 110.9
H93A C93 H93B 109.0
C93 C94 H94A 109.5
C93 C94 H94B 109.5
H94A C94 H94B 109.5
C93 C94 H94C 109.5
H94A C94 H94C 109.5
H94B C94 H94C 109.5
C96 C95 N18 119.1(6)
C96 C95 H95B 107.6
N18 C95 H95B 107.6
C96 C95 H95A 107.6
N18 C95 H95A 107.6
H95B C95 H95A 107.0
C95 C96 C97 123.6(9)
C95 C96 H96B 106.4
C97 C96 H96B 106.4
C95 C96 H96A 106.4
C97 C96 H96A 106.4
H96B C96 H96A 106.5
C98 C97 C96 106.7(16)
C98 C97 H97A 110.4
C96 C97 H97A 110.4
C98 C97 H97B 110.4
C96 C97 H97B 110.4
H97A C97 H97B 108.6
C97 C98 H98A 109.5
C97 C98 H98B 109.5
H98A C98 H98B 109.5
C97 C98 H98C 109.5
H98A C98 H98C 109.5
H98B C98 H98C 109.5

loop_
_geom_bond_atom_site_label_1
_geom_bond_atom_site_label_2
_geom_bond_distance
P1 O1 1.502(4)
P1 O3 1.504(3)
P1 O2 1.523(3)
P1 O7 1.638(3)
P2 O5 1.496(3)
P2 O6 1.503(3)
P2 O4 1.568(3)
P2 O7 1.598(3)
N1 C42 1.351(5)
N1 N2 1.359(4)
N1 C5 1.442(5)
N2 N3 1.319(5)
N3 C41 1.382(5)
N4 C37 1.369(5)
N4 C40 1.374(5)
N4 H4B 0.8600
N5 C30 1.347(5)
N5 C33 1.391(5)
N5 H5B 0.8600
N6 N7 1.321(7)
N6 C29 1.356(6)
N7 N8 1.312(6)
N8 C28 1.336(5)
N8 C26 1.430(6)
N9 C21 1.360(6)
N9 N10 1.390(5)
N9 C22 1.406(6)
N10 N11 1.308(6)
N11 C20 1.350(6)
N12 C19 1.370(6)
N12 C16 1.393(6)
N12 H12A 0.8600
N13 C9 1.354(6)
N13 C12 1.376(6)
N13 H13A 0.8600
N14 N15 1.327(5)
N14 C8 1.356(6)
N15 N16 1.355(5)
N16 C7 1.352(5)
N16 C3 1.445(5)
N17 C51 1.514(5)
N17 C63 1.522(5)
N17 C59 1.529(5)
N17 C55 1.539(5)
N18 C83 1.497(10)
N18 C87 1.534(6)
N18 C95 1.550(11)
N18 C91 1.551(7)
N19 C75 1.504(5)
N19 C71 1.523(6)
N19 C79 1.529(5)
N19 C67 1.546(5)
C1 C2 1.395(6)
C1 C6 1.397(6)
C1 C43 1.511(6)
C2 C3 1.372(6)
C2 H2C 0.9300
C3 C4 1.385(5)
C4 C5 1.378(5)
C4 H4C 0.9300
C5 C6 1.387(5)
C6 H6B 0.9300
C7 C8 1.380(5)
C7 H7A 0.9300
C8 C9 1.451(6)
C9 C10 1.381(6)
C10 C11 1.415(7)
C10 H10B 0.9300
C11 C12 1.394(7)
C11 H11B 0.9300
C12 C13 1.485(7)
C13 C16 1.507(7)
C13 C14 1.550(6)
C13 C15 1.559(7)
C14 H14B 0.9600
C14 H14C 0.9600
C14 H14D 0.9600
C15 H15B 0.9600
C15 H15C 0.9600
C15 H15D 0.9600
C16 C17 1.353(7)
C17 C18 1.394(8)
C17 H17A 0.9300
C18 C19 1.415(7)
C18 H18A 0.9300
C19 C20 1.409(7)
C20 C21 1.392(7)
C21 H21A 0.9300
C22 C23 1.356(7)
C22 C27 1.407(7)
C23 C24 1.385(8)
C23 H23A 0.9300
C24 C25 1.431(8)
C24 C47 1.527(7)
C25 C26 1.383(7)
C25 H25A 0.9300
C26 C27 1.392(7)
C27 H27A 0.9300
C28 C29 1.352(6)
C28 H28A 0.9300
C29 C30 1.457(6)
C30 C31 1.381(6)
C31 C32 1.408(6)
C31 H31A 0.9300
C32 C33 1.362(6)
C32 H32A 0.9300
C33 C34 1.520(6)
C34 C35 1.527(6)
C34 C37 1.529(5)
C34 C36 1.554(6)
C35 H35A 0.9600
C35 H35B 0.9600
C35 H35C 0.9600
C36 H36A 0.9600
C36 H36B 0.9600
C36 H36C 0.9600
C37 C38 1.380(5)
C38 C39 1.399(6)
C38 H38A 0.9300
C39 C40 1.371(6)
C39 H39A 0.9300
C40 C41 1.459(5)
C41 C42 1.380(5)
C42 H42A 0.9300
C43 C46 1.490(7)
C43 C44 1.515(8)
C43 C45 1.571(8)
C44 H44A 0.9600
C44 H44B 0.9600
C44 H44C 0.9600
C45 H45A 0.9600
C45 H45B 0.9600
C45 H45C 0.9600
C46 H46A 0.9600
C46 H46B 0.9600
C46 H46C 0.9600
C47 C49 1.462(13)
C47 C48 1.489(11)
C47 C50 1.625(12)
C48 H48A 0.9600
C48 H48B 0.9600
C48 H48C 0.9600
C49 H49A 0.9600
C49 H49B 0.9600
C49 H49C 0.9600
C50 H50A 0.9600
C50 H50B 0.9600
C50 H50C 0.9600
C51 C52 1.522(5)
C51 H51A 0.9700
C51 H51B 0.9700
C52 C53 1.506(6)
C52 H52A 0.9700
C52 H52B 0.9700
C53 C54 1.525(6)
C53 H53A 0.9700
C53 H53B 0.9700
C54 H54A 0.9600
C54 H54B 0.9600
C54 H54C 0.9600
C55 C56 1.524(5)
C55 H55A 0.9700
C55 H55B 0.9700
C56 C57 1.520(6)
C56 H56A 0.9700
C56 H56B 0.9700
C57 C58 1.506(7)
C57 H57A 0.9700
C57 H57B 0.9700
C58 H58A 0.9600
C58 H58B 0.9600
C58 H58C 0.9600
C59 C60 1.516(5)
C59 H59A 0.9700
C59 H59B 0.9700
C60 C61 1.563(7)
C60 H60A 0.9700
C60 H60B 0.9700
C61 C62 1.485(9)
C61 H61A 0.9700
C61 H61B 0.9700
C62 H62A 0.9600
C62 H62B 0.9600
C62 H62C 0.9600
C63 C64 1.525(6)
C63 H63A 0.9700
C63 H63B 0.9700
C64 C65 1.504(6)
C64 H64A 0.9700
C64 H64B 0.9700
C65 C66 1.539(6)
C65 H65A 0.9700
C65 H65B 0.9700
C66 H66A 0.9600
C66 H66B 0.9600
C66 H66C 0.9600
C67 C68 1.525(6)
C67 H67A 0.9700
C67 H67B 0.9700
C68 C69 1.523(6)
C68 H68A 0.9700
C68 H68B 0.9700
C69 C70 1.511(7)
C69 H69A 0.9700
C69 H69B 0.9700
C70 H70A 0.9600
C70 H70B 0.9600
C70 H70C 0.9600
C71 C72 1.503(7)
C71 H71A 0.9700
C71 H71B 0.9700
C72 C73 1.528(7)
C72 H72A 0.9700
C72 H72B 0.9700
C73 C74 1.479(8)
C73 H73A 0.9700
C73 H73B 0.9700
C74 H74A 0.9600
C74 H74B 0.9600
C74 H74C 0.9600
C75 C76 1.504(7)
C75 H75A 0.9700
C75 H75B 0.9700
C76 C77 1.519(7)
C76 H76A 0.9700
C76 H76B 0.9700
C77 C78 1.451(6)
C77 H77A 0.9700
C77 H77B 0.9700
C78 H78A 0.9600
C78 H78B 0.9600
C78 H78C 0.9600
C79 C80 1.541(6)
C79 H79A 0.9700
C79 H79B 0.9700
C80 C81 1.489(6)
C80 H80A 0.9700
C80 H80B 0.9700
C81 C82 1.514(6)
C81 H81A 0.9700
C81 H81B 0.9700
C82 H82A 0.9600
C82 H82B 0.9600
C82 H82C 0.9600
C83 C84 1.463(12)
C83 H83A 0.9700
C83 H83B 0.9700
C84 C85 1.454(11)
C84 H84A 0.9700
C84 H84B 0.9700
C85 C86 1.543(15)
C85 H85A 0.9700
C85 H85B 0.9700
C86 H86A 0.9600
C86 H86B 0.9600
C86 H86C 0.9600
C87 C88 1.524(7)
C87 H87B 0.9700
C87 H87A 0.9700
C88 C89 1.532(7)
C88 H88A 0.9700
C88 H88B 0.9700
C89 C90 1.477(8)
C89 H89A 0.9700
C89 H89B 0.9700
C90 H90A 0.9600
C90 H90B 0.9600
C90 H90C 0.9600
C91 C92 1.563(9)
C91 H91A 0.9700
C91 H91B 0.9700
C92 C93 1.454(14)
C92 H92A 0.9700
C92 H92B 0.9700
C93 C94 1.447(9)
C93 H93A 0.9700
C93 H93B 0.9700
C94 H94A 0.9600
C94 H94B 0.9600
C94 H94C 0.9600
C95 C96 1.521(14)
C95 H95B 0.9700
C95 H95A 0.9700
C96 C97 1.548(9)
C96 H96B 0.9700
C96 H96A 0.9700
C97 C98 1.490(10)
C97 H97A 0.9700
C97 H97B 0.9700
C98 H98A 0.9600
C98 H98B 0.9600
C98 H98C 0.9600
